data_7019551
loop_
_publ_author_name
'Smith, Patrick W.'
'Moore, Curtis E.'
'Rheingold, Arnold L.'
'Figueroa, Joshua S.'

_publ_section_title
;
 Coordination and structural properties of encumbering
 6-mesityl-2-picolinate complexes.
;
_journal_issue 26
_journal_name_full 'Dalton transactions (Cambridge, England : 2003)'
_journal_page_first 8031
_journal_page_last 8038
_journal_paper_doi 10.1039/c2dt30585b
_journal_volume 41
_journal_year 2012
_chemical_formula_moiety 'C15 H14 Co I2 N O2, C16 H36 N, C6 H6'
_chemical_formula_sum 'C37 H56 Co I2 N2 O2'
_chemical_formula_weight 873.57
_chemical_name_common '[NBu4][CoI2(Mes_pic)]'
_chemical_name_systematic 'tetrabutlyammonium diiodo(6-mesityl-2-picolinate) Cobalt(II)'
_space_group_IT_number 2
_symmetry_cell_setting triclinic
_symmetry_space_group_name_Hall '-P 1'
_symmetry_space_group_name_H-M 'P -1'
_atom_sites_solution_hydrogens geom
_atom_sites_solution_primary direct
_atom_sites_solution_secondary difmap
_audit_creation_method SHELXL-97
_cell_angle_alpha 101.7360(10)
_cell_angle_beta 102.8450(10)
_cell_angle_gamma 103.3080(10)
_cell_formula_units_Z 2
_cell_length_a 9.7875(6)
_cell_length_b 11.8633(7)
_cell_length_c 18.2575(10)
_cell_measurement_reflns_used 9930
_cell_measurement_temperature 100(2)
_cell_measurement_theta_max 25.42
_cell_measurement_theta_min 2.23
_cell_volume 1937.6(2)
_computing_cell_refinement 'Bruker SAINT'
_computing_data_collection 'Bruker APEX2'
_computing_data_reduction 'Bruker SAINT'
_computing_molecular_graphics 'Bruker SHELXTL'
_computing_publication_material 'Bruker SHELXTL'
_computing_structure_refinement 'SHELXL-97 (Sheldrick, 2008)'
_computing_structure_solution 'SHELXS-97 (Sheldrick, 2008)'
_diffrn_ambient_temperature 100(2)
_diffrn_measured_fraction_theta_full 0.993
_diffrn_measured_fraction_theta_max 0.989
_diffrn_measurement_device_type 'Bruker APEX-II CCD'
_diffrn_measurement_method '\f and \w scans'
_diffrn_radiation_monochromator graphite
_diffrn_radiation_source 'fine-focus sealed tube'
_diffrn_radiation_type MoK\a
_diffrn_radiation_wavelength 0.71073
_diffrn_reflns_av_R_equivalents 0.0364
_diffrn_reflns_av_sigmaI/netI 0.0285
_diffrn_reflns_limit_h_max 11
_diffrn_reflns_limit_h_min -11
_diffrn_reflns_limit_k_max 14
_diffrn_reflns_limit_k_min -14
_diffrn_reflns_limit_l_max 22
_diffrn_reflns_limit_l_min -22
_diffrn_reflns_number 36900
_diffrn_reflns_theta_full 25.00
_diffrn_reflns_theta_max 25.45
_diffrn_reflns_theta_min 1.83
_exptl_absorpt_coefficient_mu 2.068
_exptl_absorpt_correction_T_max 0.8520
_exptl_absorpt_correction_T_min 0.6825
_exptl_absorpt_correction_type multi-scan
_exptl_absorpt_process_details SADABS
_exptl_crystal_colour Blue
_exptl_crystal_density_diffrn 1.497
_exptl_crystal_density_meas ?
_exptl_crystal_density_method 'not measured'
_exptl_crystal_description Plate
_exptl_crystal_F_000 882
_exptl_crystal_size_max 0.20
_exptl_crystal_size_mid 0.18
_exptl_crystal_size_min 0.08
_refine_diff_density_max 0.613
_refine_diff_density_min -0.648
_refine_diff_density_rms 0.096
_refine_ls_extinction_coef 'not measured'
_refine_ls_extinction_method none
_refine_ls_goodness_of_fit_ref 1.036
_refine_ls_hydrogen_treatment constr
_refine_ls_matrix_type full
_refine_ls_number_parameters 404
_refine_ls_number_reflns 7117
_refine_ls_number_restraints 0
_refine_ls_restrained_S_all 1.036
_refine_ls_R_factor_all 0.0416
_refine_ls_R_factor_gt 0.0320
_refine_ls_shift/su_max 0.001
_refine_ls_shift/su_mean 0.000
_refine_ls_structure_factor_coef Fsqd
_refine_ls_weighting_details 'calc w=1/[\s^2^(Fo^2^)+(0.0192P)^2^+6.1677P] where P=(Fo^2^+2Fc^2^)/3'
_refine_ls_weighting_scheme calc
_refine_ls_wR_factor_gt 0.0648
_refine_ls_wR_factor_ref 0.0715
_reflns_number_gt 6157
_reflns_number_total 7117
_reflns_threshold_expression >2sigma(I)
_cod_data_source_file c2dt30585b.txt
_cod_data_source_block jfig558
_cod_depositor_comments
;
The following automatic conversions were performed:

'_symmetry_cell_setting' value 'Triclinic' changed to 'triclinic'
according to /home/saulius/struct/CIF-dictionaries/cif_core.dic
dictionary named 'cif_core.dic' version 2.4.1 from 2010-06-29.

Automatic conversion script
Id: cif_fix_values 1891 2012-01-12 08:04:46Z andrius 

The following automatic conversions were performed:

'_exptl_crystal_density_meas' value 'not measured' was changed to '?'
- the value is perceived as not measured.

Automatic conversion script
Id: cif_fix_values 3008 2015-01-20 13:52:24Z robertas 
;
_cod_original_sg_symbol_H-M P-1
_cod_database_code 7019551

loop_
_symmetry_equiv_pos_as_xyz
'x, y, z'
'-x, -y, -z'

loop_
_atom_site_label
_atom_site_type_symbol
_atom_site_fract_x
_atom_site_fract_y
_atom_site_fract_z
_atom_site_U_iso_or_equiv
_atom_site_adp_type
_atom_site_occupancy
_atom_site_symmetry_multiplicity
_atom_site_calc_flag
_atom_site_refinement_flags
I1 I 0.86314(3) 0.84718(2) 0.324797(14) 0.02625(7) Uani 1 1 d .
I2 I 0.63088(3) 0.47758(2) 0.194954(14) 0.02492(7) Uani 1 1 d .
Co1 Co 0.87796(5) 0.63429(4) 0.26936(3) 0.01791(11) Uani 1 1 d .
O1 O 0.9793(3) 0.5708(2) 0.34984(14) 0.0206(5) Uani 1 1 d .
O2 O 1.1924(3) 0.5340(2) 0.39377(14) 0.0234(6) Uani 1 1 d .
N1 N 1.0640(3) 0.6450(2) 0.23265(16) 0.0169(6) Uani 1 1 d .
C1 C 1.1088(4) 0.5669(3) 0.3471(2) 0.0201(8) Uani 1 1 d .
C2 C 1.1606(4) 0.6087(3) 0.2820(2) 0.0184(7) Uani 1 1 d .
C3 C 1.2987(4) 0.6120(3) 0.2752(2) 0.0238(8) Uani 1 1 d .
H3 H 1.3619 0.5827 0.3091 0.029 Uiso 1 1 calc R
C4 C 1.3442(4) 0.6589(3) 0.2182(2) 0.0243(8) Uani 1 1 d .
H4 H 1.4396 0.6637 0.2129 0.029 Uiso 1 1 calc R
C5 C 1.2480(4) 0.6985(3) 0.1690(2) 0.0226(8) Uani 1 1 d .
H5 H 1.2779 0.7319 0.1300 0.027 Uiso 1 1 calc R
C6 C 1.1071(4) 0.6897(3) 0.1762(2) 0.0185(7) Uani 1 1 d .
C7 C 1.0016(4) 0.7246(3) 0.1187(2) 0.0180(7) Uani 1 1 d .
C8 C 1.0203(4) 0.8473(3) 0.1221(2) 0.0181(7) Uani 1 1 d .
C9 C 0.9305(4) 0.8756(3) 0.0615(2) 0.0210(8) Uani 1 1 d .
H9 H 0.9408 0.9578 0.0633 0.025 Uiso 1 1 calc R
C10 C 0.8275(4) 0.7882(3) -0.0007(2) 0.0217(8) Uani 1 1 d .
C11 C 0.8116(4) 0.6687(3) -0.0022(2) 0.0212(8) Uani 1 1 d .
H11 H 0.7402 0.6082 -0.0444 0.025 Uiso 1 1 calc R
C12 C 0.8966(4) 0.6348(3) 0.0559(2) 0.0194(7) Uani 1 1 d .
C13 C 1.1308(4) 0.9456(3) 0.1887(2) 0.0257(8) Uani 1 1 d .
H13A H 1.1031 0.9441 0.2369 0.039 Uiso 1 1 calc R
H13B H 1.1336 1.0237 0.1781 0.039 Uiso 1 1 calc R
H13C H 1.2277 0.9329 0.1944 0.039 Uiso 1 1 calc R
C14 C 0.7333(4) 0.8231(4) -0.0653(2) 0.0292(9) Uani 1 1 d .
H14A H 0.6944 0.7551 -0.1121 0.044 Uiso 1 1 calc R
H14B H 0.7927 0.8922 -0.0769 0.044 Uiso 1 1 calc R
H14C H 0.6521 0.8444 -0.0485 0.044 Uiso 1 1 calc R
C15 C 0.8771(4) 0.5037(3) 0.0513(2) 0.0239(8) Uani 1 1 d .
H15A H 0.9733 0.4900 0.0662 0.036 Uiso 1 1 calc R
H15B H 0.8242 0.4554 -0.0021 0.036 Uiso 1 1 calc R
H15C H 0.8213 0.4802 0.0869 0.036 Uiso 1 1 calc R
N2 N 0.8411(3) 0.2383(2) 0.40438(16) 0.0171(6) Uani 1 1 d .
C16 C 0.8436(4) 0.1813(3) 0.32216(19) 0.0198(7) Uani 1 1 d .
H16A H 0.8980 0.1208 0.3251 0.024 Uiso 1 1 calc R
H16B H 0.7416 0.1378 0.2906 0.024 Uiso 1 1 calc R
C17 C 0.9105(4) 0.2658(3) 0.2793(2) 0.0202(7) Uani 1 1 d .
H17A H 1.0153 0.3050 0.3073 0.024 Uiso 1 1 calc R
H17B H 0.8604 0.3292 0.2774 0.024 Uiso 1 1 calc R
C18 C 0.8950(4) 0.1949(3) 0.1962(2) 0.0257(8) Uani 1 1 d .
H18A H 0.9354 0.1261 0.1985 0.031 Uiso 1 1 calc R
H18B H 0.7900 0.1625 0.1670 0.031 Uiso 1 1 calc R
C19 C 0.9746(4) 0.2731(4) 0.1530(2) 0.0304(9) Uani 1 1 d .
H19A H 0.9588 0.2259 0.0996 0.046 Uiso 1 1 calc R
H19B H 1.0796 0.3013 0.1800 0.046 Uiso 1 1 calc R
H19C H 0.9365 0.3424 0.1517 0.046 Uiso 1 1 calc R
C20 C 0.7465(4) 0.3241(3) 0.4033(2) 0.0174(7) Uani 1 1 d .
H20A H 0.7470 0.3585 0.4575 0.021 Uiso 1 1 calc R
H20B H 0.7920 0.3913 0.3839 0.021 Uiso 1 1 calc R
C21 C 0.5882(4) 0.2684(3) 0.3537(2) 0.0220(8) Uani 1 1 d .
H21A H 0.5439 0.1959 0.3687 0.026 Uiso 1 1 calc R
H21B H 0.5851 0.2436 0.2981 0.026 Uiso 1 1 calc R
C22 C 0.5005(4) 0.3587(3) 0.3649(2) 0.0225(8) Uani 1 1 d .
H22A H 0.5034 0.3831 0.4206 0.027 Uiso 1 1 calc R
H22B H 0.5458 0.4315 0.3505 0.027 Uiso 1 1 calc R
C23 C 0.3421(4) 0.3051(4) 0.3153(2) 0.0303(9) Uani 1 1 d .
H23A H 0.3388 0.2856 0.2600 0.045 Uiso 1 1 calc R
H23B H 0.2875 0.3635 0.3253 0.045 Uiso 1 1 calc R
H23C H 0.2979 0.2318 0.3285 0.045 Uiso 1 1 calc R
C24 C 0.7808(4) 0.1342(3) 0.4357(2) 0.0198(7) Uani 1 1 d .
H24A H 0.6860 0.0844 0.3981 0.024 Uiso 1 1 calc R
H24B H 0.8485 0.0838 0.4371 0.024 Uiso 1 1 calc R
C25 C 0.7571(4) 0.1656(3) 0.5154(2) 0.0202(7) Uani 1 1 d .
H25A H 0.6816 0.2087 0.5142 0.024 Uiso 1 1 calc R
H25B H 0.8492 0.2190 0.5538 0.024 Uiso 1 1 calc R
C26 C 0.7080(4) 0.0504(3) 0.5398(2) 0.0229(8) Uani 1 1 d .
H26A H 0.6208 -0.0052 0.4989 0.027 Uiso 1 1 calc R
H26B H 0.7870 0.0107 0.5441 0.027 Uiso 1 1 calc R
C27 C 0.6713(5) 0.0739(4) 0.6171(2) 0.0300(9) Uani 1 1 d .
H27A H 0.5927 0.1127 0.6131 0.045 Uiso 1 1 calc R
H27B H 0.7583 0.1266 0.6582 0.045 Uiso 1 1 calc R
H27C H 0.6391 -0.0026 0.6297 0.045 Uiso 1 1 calc R
C28 C 0.9929(4) 0.3138(3) 0.4555(2) 0.0183(7) Uani 1 1 d .
H28A H 0.9848 0.3508 0.5075 0.022 Uiso 1 1 calc R
H28B H 1.0276 0.3799 0.4325 0.022 Uiso 1 1 calc R
C29 C 1.1087(4) 0.2467(3) 0.4666(2) 0.0191(7) Uani 1 1 d .
H29A H 1.1156 0.2053 0.4153 0.023 Uiso 1 1 calc R
H29B H 1.0818 0.1855 0.4946 0.023 Uiso 1 1 calc R
C30 C 1.2562(4) 0.3390(3) 0.5141(2) 0.0230(8) Uani 1 1 d .
H30A H 1.2823 0.3989 0.4851 0.028 Uiso 1 1 calc R
H30B H 1.2464 0.3822 0.5642 0.028 Uiso 1 1 calc R
C31 C 1.3785(4) 0.2798(4) 0.5303(2) 0.0277(9) Uani 1 1 d .
H31A H 1.3823 0.2307 0.4811 0.042 Uiso 1 1 calc R
H31B H 1.3596 0.2287 0.5650 0.042 Uiso 1 1 calc R
H31C H 1.4723 0.3421 0.5552 0.042 Uiso 1 1 calc R
C1S C 1.4826(4) 0.7253(4) 0.0360(2) 0.0283(9) Uani 1 1 d .
H1S H 1.4830 0.6471 0.0107 0.034 Uiso 1 1 calc R
C2S C 1.5771(4) 0.7844(4) 0.1095(2) 0.0287(9) Uani 1 1 d .
H2S H 1.6434 0.7474 0.1345 0.034 Uiso 1 1 calc R
C3S C 1.5746(5) 0.8977(4) 0.1464(2) 0.0315(9) Uani 1 1 d .
H3S H 1.6392 0.9382 0.1969 0.038 Uiso 1 1 calc R
C4S C 1.4787(5) 0.9525(4) 0.1101(2) 0.0346(10) Uani 1 1 d .
H4S H 1.4772 1.0303 0.1357 0.041 Uiso 1 1 calc R
C5S C 1.3852(5) 0.8933(4) 0.0365(2) 0.0325(9) Uani 1 1 d .
H5S H 1.3194 0.9305 0.0114 0.039 Uiso 1 1 calc R
C6S C 1.3871(4) 0.7802(4) -0.0008(2) 0.0298(9) Uani 1 1 d .
H6S H 1.3232 0.7400 -0.0515 0.036 Uiso 1 1 calc R

loop_
_atom_site_aniso_label
_atom_site_aniso_U_11
_atom_site_aniso_U_22
_atom_site_aniso_U_33
_atom_site_aniso_U_23
_atom_site_aniso_U_13
_atom_site_aniso_U_12
I1 0.03321(15) 0.02020(13) 0.02811(14) 0.00631(10) 0.00938(11) 0.01246(11)
I2 0.01928(13) 0.02546(13) 0.02916(14) 0.00635(10) 0.00804(10) 0.00452(10)
Co1 0.0182(3) 0.0173(2) 0.0202(2) 0.00637(19) 0.0067(2) 0.0065(2)
O1 0.0217(14) 0.0216(13) 0.0214(13) 0.0090(10) 0.0074(11) 0.0075(11)
O2 0.0250(14) 0.0230(13) 0.0223(13) 0.0100(11) 0.0025(11) 0.0080(11)
N1 0.0182(15) 0.0151(14) 0.0183(15) 0.0049(12) 0.0053(12) 0.0057(12)
C1 0.024(2) 0.0120(17) 0.0205(18) 0.0022(14) 0.0033(15) 0.0033(15)
C2 0.0228(19) 0.0148(17) 0.0175(17) 0.0048(14) 0.0050(15) 0.0054(15)
C3 0.022(2) 0.0238(19) 0.028(2) 0.0105(16) 0.0048(16) 0.0096(16)
C4 0.0185(19) 0.029(2) 0.028(2) 0.0094(16) 0.0082(16) 0.0078(16)
C5 0.021(2) 0.0254(19) 0.0225(19) 0.0098(15) 0.0067(15) 0.0065(16)
C6 0.0192(19) 0.0152(17) 0.0221(18) 0.0054(14) 0.0078(15) 0.0048(15)
C7 0.0168(18) 0.0225(18) 0.0196(17) 0.0096(14) 0.0100(14) 0.0068(15)
C8 0.0169(18) 0.0197(18) 0.0191(17) 0.0062(14) 0.0068(14) 0.0050(15)
C9 0.0221(19) 0.0204(18) 0.0270(19) 0.0110(15) 0.0119(16) 0.0095(16)
C10 0.0176(19) 0.030(2) 0.0224(19) 0.0103(16) 0.0090(15) 0.0095(16)
C11 0.0173(19) 0.0261(19) 0.0193(18) 0.0064(15) 0.0057(15) 0.0040(16)
C12 0.0171(18) 0.0211(18) 0.0223(18) 0.0062(15) 0.0109(15) 0.0043(15)
C13 0.028(2) 0.0238(19) 0.025(2) 0.0079(16) 0.0061(16) 0.0083(17)
C14 0.023(2) 0.037(2) 0.028(2) 0.0155(18) 0.0035(17) 0.0077(18)
C15 0.024(2) 0.0247(19) 0.0221(19) 0.0057(15) 0.0063(16) 0.0058(16)
N2 0.0152(15) 0.0128(14) 0.0221(15) 0.0049(12) 0.0041(12) 0.0027(12)
C16 0.0213(19) 0.0195(18) 0.0171(17) 0.0036(14) 0.0034(15) 0.0060(15)
C17 0.0212(19) 0.0209(18) 0.0222(18) 0.0072(15) 0.0083(15) 0.0095(16)
C18 0.029(2) 0.0235(19) 0.027(2) 0.0081(16) 0.0086(17) 0.0094(17)
C19 0.029(2) 0.040(2) 0.025(2) 0.0125(18) 0.0095(17) 0.0089(19)
C20 0.0161(18) 0.0146(17) 0.0225(18) 0.0048(14) 0.0059(14) 0.0061(14)
C21 0.0186(19) 0.0176(18) 0.028(2) 0.0043(15) 0.0044(15) 0.0049(15)
C22 0.0182(19) 0.0254(19) 0.0245(19) 0.0074(15) 0.0054(15) 0.0073(16)
C23 0.019(2) 0.032(2) 0.039(2) 0.0083(18) 0.0040(17) 0.0093(17)
C24 0.0162(18) 0.0133(17) 0.029(2) 0.0078(15) 0.0053(15) 0.0012(14)
C25 0.0207(19) 0.0162(17) 0.0241(19) 0.0069(15) 0.0059(15) 0.0052(15)
C26 0.0208(19) 0.0208(19) 0.0249(19) 0.0082(15) 0.0034(16) 0.0031(16)
C27 0.030(2) 0.026(2) 0.027(2) 0.0091(17) 0.0045(17) -0.0041(18)
C28 0.0166(18) 0.0154(17) 0.0194(17) 0.0025(14) 0.0036(14) 0.0013(14)
C29 0.0164(18) 0.0221(18) 0.0202(18) 0.0092(15) 0.0045(14) 0.0058(15)
C30 0.0160(19) 0.0238(19) 0.027(2) 0.0089(16) 0.0030(15) 0.0027(16)
C31 0.021(2) 0.029(2) 0.033(2) 0.0120(17) 0.0034(17) 0.0084(17)
C1S 0.026(2) 0.027(2) 0.036(2) 0.0079(17) 0.0154(18) 0.0070(17)
C2S 0.020(2) 0.033(2) 0.034(2) 0.0126(18) 0.0080(17) 0.0064(18)
C3S 0.028(2) 0.029(2) 0.032(2) 0.0100(18) 0.0029(18) 0.0024(18)
C4S 0.038(3) 0.021(2) 0.039(2) 0.0056(18) 0.005(2) 0.0050(19)
C5S 0.032(2) 0.030(2) 0.039(2) 0.0174(19) 0.0087(19) 0.0087(19)
C6S 0.025(2) 0.033(2) 0.028(2) 0.0112(17) 0.0052(17) 0.0025(18)

loop_
_atom_type_symbol
_atom_type_description
_atom_type_scat_dispersion_real
_atom_type_scat_dispersion_imag
_atom_type_scat_source
C C 0.0033 0.0016 'International Tables Vol C Tables 4.2.6.8 and 6.1.1.4'
H H 0.0000 0.0000 'International Tables Vol C Tables 4.2.6.8 and 6.1.1.4'
Co Co 0.3494 0.9721 'International Tables Vol C Tables 4.2.6.8 and 6.1.1.4'
I I -0.4742 1.8119 'International Tables Vol C Tables 4.2.6.8 and 6.1.1.4'
N N 0.0061 0.0033 'International Tables Vol C Tables 4.2.6.8 and 6.1.1.4'
O O 0.0106 0.0060 'International Tables Vol C Tables 4.2.6.8 and 6.1.1.4'

loop_
_geom_angle_atom_site_label_1
_geom_angle_atom_site_label_2
_geom_angle_atom_site_label_3
_geom_angle
O1 Co1 N1 83.97(11)
O1 Co1 I2 107.92(7)
N1 Co1 I2 123.32(8)
O1 Co1 I1 112.55(7)
N1 Co1 I1 109.72(8)
I2 Co1 I1 115.030(19)
C1 O1 Co1 114.5(2)
C6 N1 C2 118.8(3)
C6 N1 Co1 132.0(2)
C2 N1 Co1 108.9(2)
O2 C1 O1 124.8(3)
O2 C1 C2 118.7(3)
O1 C1 C2 116.5(3)
N1 C2 C3 122.6(3)
N1 C2 C1 116.1(3)
C3 C2 C1 121.3(3)
C2 C3 C4 119.0(3)
C2 C3 H3 120.5
C4 C3 H3 120.5
C5 C4 C3 118.8(3)
C5 C4 H4 120.6
C3 C4 H4 120.6
C4 C5 C6 120.4(3)
C4 C5 H5 119.8
C6 C5 H5 119.8
N1 C6 C5 120.5(3)
N1 C6 C7 120.1(3)
C5 C6 C7 119.3(3)
C12 C7 C8 120.5(3)
C12 C7 C6 119.5(3)
C8 C7 C6 119.5(3)
C9 C8 C7 117.7(3)
C9 C8 C13 120.4(3)
C7 C8 C13 121.8(3)
C10 C9 C8 122.3(3)
C10 C9 H9 118.8
C8 C9 H9 118.8
C11 C10 C9 118.5(3)
C11 C10 C14 121.0(3)
C9 C10 C14 120.5(3)
C10 C11 C12 122.0(3)
C10 C11 H11 119.0
C12 C11 H11 119.0
C11 C12 C7 119.0(3)
C11 C12 C15 120.2(3)
C7 C12 C15 120.9(3)
C8 C13 H13A 109.5
C8 C13 H13B 109.5
H13A C13 H13B 109.5
C8 C13 H13C 109.5
H13A C13 H13C 109.5
H13B C13 H13C 109.5
C10 C14 H14A 109.5
C10 C14 H14B 109.5
H14A C14 H14B 109.5
C10 C14 H14C 109.5
H14A C14 H14C 109.5
H14B C14 H14C 109.5
C12 C15 H15A 109.5
C12 C15 H15B 109.5
H15A C15 H15B 109.5
C12 C15 H15C 109.5
H15A C15 H15C 109.5
H15B C15 H15C 109.5
C24 N2 C28 111.4(3)
C24 N2 C16 105.6(3)
C28 N2 C16 111.6(3)
C24 N2 C20 111.7(3)
C28 N2 C20 105.8(2)
C16 N2 C20 110.9(3)
C17 C16 N2 116.6(3)
C17 C16 H16A 108.2
N2 C16 H16A 108.2
C17 C16 H16B 108.2
N2 C16 H16B 108.2
H16A C16 H16B 107.3
C16 C17 C18 109.6(3)
C16 C17 H17A 109.8
C18 C17 H17A 109.8
C16 C17 H17B 109.8
C18 C17 H17B 109.8
H17A C17 H17B 108.2
C19 C18 C17 111.8(3)
C19 C18 H18A 109.3
C17 C18 H18A 109.3
C19 C18 H18B 109.3
C17 C18 H18B 109.3
H18A C18 H18B 107.9
C18 C19 H19A 109.5
C18 C19 H19B 109.5
H19A C19 H19B 109.5
C18 C19 H19C 109.5
H19A C19 H19C 109.5
H19B C19 H19C 109.5
C21 C20 N2 115.3(3)
C21 C20 H20A 108.4
N2 C20 H20A 108.4
C21 C20 H20B 108.4
N2 C20 H20B 108.4
H20A C20 H20B 107.5
C20 C21 C22 110.4(3)
C20 C21 H21A 109.6
C22 C21 H21A 109.6
C20 C21 H21B 109.6
C22 C21 H21B 109.6
H21A C21 H21B 108.1
C23 C22 C21 111.2(3)
C23 C22 H22A 109.4
C21 C22 H22A 109.4
C23 C22 H22B 109.4
C21 C22 H22B 109.4
H22A C22 H22B 108.0
C22 C23 H23A 109.5
C22 C23 H23B 109.5
H23A C23 H23B 109.5
C22 C23 H23C 109.5
H23A C23 H23C 109.5
H23B C23 H23C 109.5
C25 C24 N2 116.9(3)
C25 C24 H24A 108.1
N2 C24 H24A 108.1
C25 C24 H24B 108.1
N2 C24 H24B 108.1
H24A C24 H24B 107.3
C24 C25 C26 109.5(3)
C24 C25 H25A 109.8
C26 C25 H25A 109.8
C24 C25 H25B 109.8
C26 C25 H25B 109.8
H25A C25 H25B 108.2
C27 C26 C25 112.6(3)
C27 C26 H26A 109.1
C25 C26 H26A 109.1
C27 C26 H26B 109.1
C25 C26 H26B 109.1
H26A C26 H26B 107.8
C26 C27 H27A 109.5
C26 C27 H27B 109.5
H27A C27 H27B 109.5
C26 C27 H27C 109.5
H27A C27 H27C 109.5
H27B C27 H27C 109.5
N2 C28 C29 115.7(3)
N2 C28 H28A 108.3
C29 C28 H28A 108.3
N2 C28 H28B 108.3
C29 C28 H28B 108.3
H28A C28 H28B 107.4
C28 C29 C30 108.1(3)
C28 C29 H29A 110.1
C30 C29 H29A 110.1
C28 C29 H29B 110.1
C30 C29 H29B 110.1
H29A C29 H29B 108.4
C31 C30 C29 112.0(3)
C31 C30 H30A 109.2
C29 C30 H30A 109.2
C31 C30 H30B 109.2
C29 C30 H30B 109.2
H30A C30 H30B 107.9
C30 C31 H31A 109.5
C30 C31 H31B 109.5
H31A C31 H31B 109.5
C30 C31 H31C 109.5
H31A C31 H31C 109.5
H31B C31 H31C 109.5
C2S C1S C6S 120.1(4)
C2S C1S H1S 119.9
C6S C1S H1S 119.9
C1S C2S C3S 119.6(4)
C1S C2S H2S 120.2
C3S C2S H2S 120.2
C2S C3S C4S 120.5(4)
C2S C3S H3S 119.7
C4S C3S H3S 119.7
C5S C4S C3S 119.5(4)
C5S C4S H4S 120.2
C3S C4S H4S 120.2
C6S C5S C4S 120.3(4)
C6S C5S H5S 119.8
C4S C5S H5S 119.8
C5S C6S C1S 119.9(4)
C5S C6S H6S 120.0
C1S C6S H6S 120.0

loop_
_geom_bond_atom_site_label_1
_geom_bond_atom_site_label_2
_geom_bond_distance
I1 Co1 2.5726(5)
I2 Co1 2.5675(5)
Co1 O1 1.964(2)
Co1 N1 2.062(3)
O1 C1 1.290(4)
O2 C1 1.233(4)
N1 C6 1.353(4)
N1 C2 1.363(4)
C1 C2 1.519(5)
C2 C3 1.377(5)
C3 C4 1.385(5)
C3 H3 0.9500
C4 C5 1.384(5)
C4 H4 0.9500
C5 C6 1.396(5)
C5 H5 0.9500
C6 C7 1.495(5)
C7 C12 1.407(5)
C7 C8 1.411(5)
C8 C9 1.401(5)
C8 C13 1.505(5)
C9 C10 1.384(5)
C9 H9 0.9500
C10 C11 1.383(5)
C10 C14 1.517(5)
C11 C12 1.384(5)
C11 H11 0.9500
C12 C15 1.506(5)
C13 H13A 0.9800
C13 H13B 0.9800
C13 H13C 0.9800
C14 H14A 0.9800
C14 H14B 0.9800
C14 H14C 0.9800
C15 H15A 0.9800
C15 H15B 0.9800
C15 H15C 0.9800
N2 C24 1.516(4)
N2 C28 1.520(4)
N2 C16 1.524(4)
N2 C20 1.526(4)
C16 C17 1.513(5)
C16 H16A 0.9900
C16 H16B 0.9900
C17 C18 1.534(5)
C17 H17A 0.9900
C17 H17B 0.9900
C18 C19 1.524(5)
C18 H18A 0.9900
C18 H18B 0.9900
C19 H19A 0.9800
C19 H19B 0.9800
C19 H19C 0.9800
C20 C21 1.522(5)
C20 H20A 0.9900
C20 H20B 0.9900
C21 C22 1.530(5)
C21 H21A 0.9900
C21 H21B 0.9900
C22 C23 1.523(5)
C22 H22A 0.9900
C22 H22B 0.9900
C23 H23A 0.9800
C23 H23B 0.9800
C23 H23C 0.9800
C24 C25 1.511(5)
C24 H24A 0.9900
C24 H24B 0.9900
C25 C26 1.528(5)
C25 H25A 0.9900
C25 H25B 0.9900
C26 C27 1.519(5)
C26 H26A 0.9900
C26 H26B 0.9900
C27 H27A 0.9800
C27 H27B 0.9800
C27 H27C 0.9800
C28 C29 1.529(5)
C28 H28A 0.9900
C28 H28B 0.9900
C29 C30 1.538(5)
C29 H29A 0.9900
C29 H29B 0.9900
C30 C31 1.526(5)
C30 H30A 0.9900
C30 H30B 0.9900
C31 H31A 0.9800
C31 H31B 0.9800
C31 H31C 0.9800
C1S C2S 1.383(6)
C1S C6S 1.387(6)
C1S H1S 0.9500
C2S C3S 1.384(6)
C2S H2S 0.9500
C3S C4S 1.387(6)
C3S H3S 0.9500
C4S C5S 1.382(6)
C4S H4S 0.9500
C5S C6S 1.382(6)
C5S H5S 0.9500
C6S H6S 0.9500
